data_1531875
loop_
_publ_author_name
'Morozov, V.A.'
'Gerasimova, N.V.'
'Bobylev, A.P.'
'Mikhailin, V.V.'
'Kirichenko, A.N.'
'Pushkina, G.Ya.'
'Lazoryak, B.I.'
'Komissarova, L.N.'

_publ_section_title
;
 Structure and spectral properties of double phosphates and vanadates K3
 Eu (E O4)2 (E = P, V)
;
_journal_name_full 'Zhurnal Neorganicheskoi Khimii'
_journal_page_first 805
_journal_page_last 813
_journal_volume 46
_journal_year 2001
_chemical_formula_sum 'Eu K3 O8 V2'
_chemical_name_systematic 'K3 Eu (V O4)2'
_space_group_IT_number 11
_symmetry_space_group_name_Hall '-P 2yb'
_symmetry_space_group_name_H-M 'P 1 21/m 1'
_cell_angle_alpha 90
_cell_angle_beta 90.855
_cell_angle_gamma 90
_cell_formula_units_Z 2
_cell_length_a 9.8391
_cell_length_b 5.91
_cell_length_c 7.5203
_cell_volume 437.250
_citation_journal_id_ASTM ZNOKAQ
_cod_data_source_file Morozov_ZNOKAQ_2001_111.cif
_cod_data_source_block Eu1K3O8V2
_cod_original_cell_volume 437.2498
_cod_original_formula_sum 'Eu1 K3 O8 V2'
_cod_database_code 1531875

loop_
_symmetry_equiv_pos_as_xyz
x,y,z
-x,y+1/2,-z
-x,-y,-z
x,-y-1/2,z

loop_
_atom_site_label
_atom_site_type_symbol
_atom_site_fract_x
_atom_site_fract_y
_atom_site_fract_z
_atom_site_occupancy
_atom_site_U_iso_or_equiv
V1 V+5 0.9218 0.25 0.1908 1 0.0
O2 O-2 0.069 0.25 0.285 1 0.0
K2 K+1 0.5796 0.25 0.1904 1 0.0
V2 V+5 0.5893 0.25 0.7645 1 0.0
Eu1 Eu+3 0.2123 0.25 0.9923 1 0.0
K3 K+1 0.9134 0.25 0.634 1 0.0
O5 O-2 0.432 0.25 0.83 1 0.0
O3 O-2 0.162 0.514 0.768 1 0.0
O4 O-2 0.595 0.25 0.546 1 0.0
O1 O-2 0.96 0.25 0.986 1 0.0
K1 K+1 0.306 0.25 0.4959 1 0.0
O6 O-2 0.3306 0.513 0.156 1 0.0
